data_4316544
loop_
_publ_author_name
'Hugh St. A. Elliott'
'John F. Lehmann'
'H\'el\`ene P.A. Mercier'
'H. Donald Brooke Jenkins'
'Gary J. Schrobilgen'

_publ_section_title
;
 X-ray Crystal Structures of [XeF][MF6] (M = As, Sb, Bi), [XeF][M2F11] (M
 = Sb, Bi) and Estimated Thermochemical Data and Predicted Stabilities for
 Noble-Gas Fluorocation Salts using Volume-Based Thermodynamics
;
_journal_name_full 'Inorganic Chemistry'
_journal_page_first 8504
_journal_page_last 8523
_journal_paper_doi 10.1021/ic101152x
_journal_volume 49
_journal_year 2010
_chemical_formula_moiety 'F Xe Sb2 F11'
_chemical_formula_sum 'F12 Sb2 Xe'
_chemical_formula_weight 602.80
_chemical_name_systematic
; 
 ? 
;
_space_group_IT_number 4
_symmetry_cell_setting monoclinic
_symmetry_space_group_name_Hall 'P 2yb'
_symmetry_space_group_name_H-M 'P 1 21 1'
_atom_sites_solution_primary direct
_atom_sites_solution_secondary difmap
_audit_creation_method SHELXL-97
_cell_angle_alpha 90.00
_cell_angle_beta 106.734(5)
_cell_angle_gamma 90.00
_cell_formula_units_Z 2
_cell_length_a 7.225(2)
_cell_length_b 9.392(3)
_cell_length_c 8.069(2)
_cell_measurement_temperature 100(2)
_cell_measurement_theta_max 55.06
_cell_measurement_theta_min 0
_cell_volume 524.4(3)
_computing_cell_refinement 'Bruker SMART'
_computing_data_collection 'Bruker SMART'
_computing_data_reduction 'Bruker SAINT'
_computing_molecular_graphics 'SHELXL-97 (Sheldrick, 1997)'
_computing_publication_material 'SHELXL-97 (Sheldrick, 1997)'
_computing_structure_refinement 'SHELXL-97 (Sheldrick, 1997)'
_computing_structure_solution 'SHELXS-97 (Sheldrick, 1990)'
_diffrn_ambient_temperature 100(2)
_diffrn_measured_fraction_theta_full 0.996
_diffrn_measured_fraction_theta_max 0.996
_diffrn_measurement_device_type 'CCD area detector'
_diffrn_measurement_method 'phi and omega scans'
_diffrn_radiation_monochromator graphite
_diffrn_radiation_source 'fine-focus sealed tube'
_diffrn_radiation_type MoK\a
_diffrn_radiation_wavelength 0.71073
_diffrn_reflns_av_R_equivalents 0.0426
_diffrn_reflns_av_sigmaI/netI 0.0412
_diffrn_reflns_limit_h_max 9
_diffrn_reflns_limit_h_min -9
_diffrn_reflns_limit_k_max 12
_diffrn_reflns_limit_k_min -12
_diffrn_reflns_limit_l_max 10
_diffrn_reflns_limit_l_min -10
_diffrn_reflns_number 9471
_diffrn_reflns_theta_full 27.53
_diffrn_reflns_theta_max 27.53
_diffrn_reflns_theta_min 2.94
_exptl_absorpt_coefficient_mu 8.467
_exptl_absorpt_correction_T_max 1
_exptl_absorpt_correction_T_min 0.472
_exptl_absorpt_correction_type multi-scan
_exptl_absorpt_process_details 'Apex2 v2.0-2 (Bruker, 2005)'
_exptl_crystal_colour 'pale yellow'
_exptl_crystal_density_diffrn 3.818
_exptl_crystal_density_method 'not measured'
_exptl_crystal_description needle
_exptl_crystal_F_000 528
_exptl_crystal_size_max 0.20
_exptl_crystal_size_mid 0.08
_exptl_crystal_size_min 0.08
_refine_diff_density_max 0.699
_refine_diff_density_min -1.093
_refine_diff_density_rms 0.181
_refine_ls_abs_structure_details 'Flack H D (1983), Acta Cryst. A39, 876-881'
_refine_ls_abs_structure_Flack -0.02(3)
_refine_ls_extinction_coef 0.0148(5)
_refine_ls_extinction_expression Fc^*^=kFc[1+0.001xFc^2^\l^3^/sin(2\q)]^-1/4^
_refine_ls_extinction_method SHELXL
_refine_ls_goodness_of_fit_ref 1.032
_refine_ls_matrix_type full
_refine_ls_number_parameters 137
_refine_ls_number_reflns 2402
_refine_ls_number_restraints 1
_refine_ls_restrained_S_all 1.031
_refine_ls_R_factor_all 0.0241
_refine_ls_R_factor_gt 0.0219
_refine_ls_shift/su_max 0.001
_refine_ls_shift/su_mean 0.000
_refine_ls_structure_factor_coef Fsqd
_refine_ls_weighting_details 'calc w=1/[\s^2^(Fo^2^)+(0.0184P)^2^+0.0000P] where P=(Fo^2^+2Fc^2^)/3'
_refine_ls_weighting_scheme calc
_refine_ls_wR_factor_gt 0.0485
_refine_ls_wR_factor_ref 0.0491
_reflns_number_gt 2305
_reflns_number_total 2402
_reflns_threshold_expression >2sigma(I)
_cod_data_source_file ic101152x_si_002_5.cif
_cod_data_source_block XeFSb2F11
_cod_original_cell_volume 524.4(2)
_cod_database_code 4316544

loop_
_symmetry_equiv_pos_as_xyz
'x, y, z'
'-x, y+1/2, -z'

loop_
_atom_site_label
_atom_site_type_symbol
_atom_site_fract_x
_atom_site_fract_y
_atom_site_fract_z
_atom_site_U_iso_or_equiv
_atom_site_adp_type
_atom_site_occupancy
_atom_site_symmetry_multiplicity
_atom_site_calc_flag
_atom_site_refinement_flags
_atom_site_disorder_assembly
_atom_site_disorder_group
Sb1 Sb -0.04859(5) 0.94848(5) 0.85814(3) 0.00937(9) Uani 1 1 d . . .
Xe Xe 0.31982(6) 1.21939(4) 0.70777(4) 0.01129(10) Uani 1 1 d . . .
Sb2 Sb 0.30907(6) 0.71376(4) 0.69615(4) 0.00981(10) Uani 1 1 d . . .
F7 F 0.1338(5) 0.7927(3) 0.8367(4) 0.0148(7) Uani 1 1 d . . .
F5 F -0.2114(5) 1.0993(4) 0.8623(4) 0.0180(7) Uani 1 1 d . . .
F6 F -0.2065(5) 0.8756(4) 0.6520(4) 0.0199(8) Uani 1 1 d . . .
F3 F -0.1485(5) 0.8247(4) 0.9897(4) 0.0194(8) Uani 1 1 d . . .
F1 F 0.5137(5) 1.3518(4) 0.7002(5) 0.0257(8) Uani 1 1 d . . .
F4 F 0.1461(5) 1.0076(4) 1.0484(4) 0.0241(8) Uani 1 1 d . . .
F8 F 0.4658(5) 0.6450(4) 0.5688(4) 0.0198(7) Uani 1 1 d . . .
F11 F 0.1621(5) 0.5484(4) 0.6760(4) 0.0220(8) Uani 1 1 d . . .
F10 F 0.1260(5) 0.7904(4) 0.5062(4) 0.0227(8) Uani 1 1 d . . .
F12 F 0.4649(5) 0.6475(5) 0.9082(4) 0.0222(8) Uani 1 1 d . . .
F2 F 0.0775(5) 1.0570(4) 0.7186(4) 0.0181(7) Uani 1 1 d . . .
F9 F 0.4280(5) 0.8909(4) 0.7401(5) 0.0222(8) Uani 1 1 d . . .

loop_
_atom_site_aniso_label
_atom_site_aniso_U_11
_atom_site_aniso_U_22
_atom_site_aniso_U_33
_atom_site_aniso_U_23
_atom_site_aniso_U_13
_atom_site_aniso_U_12
Sb1 0.00779(16) 0.00977(17) 0.01206(13) -0.00043(14) 0.00528(10) -0.00037(17)
Xe 0.0108(2) 0.01237(16) 0.01138(14) 0.00035(13) 0.00435(12) 0.00037(16)
Sb2 0.0080(2) 0.0110(2) 0.01137(15) -0.00058(13) 0.00426(13) 0.00001(16)
F7 0.0136(18) 0.0148(17) 0.0198(14) 0.0052(12) 0.0109(13) 0.0076(14)
F5 0.0155(19) 0.0150(17) 0.0252(17) -0.0024(13) 0.0084(14) 0.0033(14)
F6 0.0142(19) 0.029(2) 0.0165(14) -0.0054(13) 0.0049(13) -0.0004(15)
F3 0.020(2) 0.0214(19) 0.0214(15) 0.0054(13) 0.0138(14) -0.0029(16)
F1 0.016(2) 0.0175(19) 0.043(2) 0.0008(16) 0.0064(16) -0.0052(16)
F4 0.022(2) 0.0237(19) 0.0211(14) -0.0067(13) -0.0027(14) -0.0053(15)
F8 0.020(2) 0.0202(19) 0.0241(15) -0.0034(14) 0.0147(14) -0.0011(16)
F11 0.022(2) 0.0179(19) 0.0293(16) -0.0067(14) 0.0113(15) -0.0075(16)
F10 0.021(2) 0.032(2) 0.0133(13) 0.0035(13) 0.0010(13) 0.0059(16)
F12 0.0144(19) 0.036(2) 0.0162(14) 0.0036(15) 0.0038(13) 0.0125(17)
F2 0.0112(18) 0.0197(18) 0.0260(15) 0.0082(14) 0.0094(14) 0.0015(14)
F9 0.0146(19) 0.0132(16) 0.0417(18) -0.0072(14) 0.0128(15) -0.0058(15)

loop_
_atom_type_symbol
_atom_type_description
_atom_type_scat_dispersion_real
_atom_type_scat_dispersion_imag
_atom_type_scat_source
F F 0.0171 0.0103 'International Tables Vol C Tables 4.2.6.8 and 6.1.1.4'
Sb Sb -0.5866 1.5461 'International Tables Vol C Tables 4.2.6.8 and 6.1.1.4'
Xe Xe -0.4205 1.9578 'International Tables Vol C Tables 4.2.6.8 and 6.1.1.4'

loop_
_geom_angle_atom_site_label_1
_geom_angle_atom_site_label_2
_geom_angle_atom_site_label_3
_geom_angle
_geom_angle_site_symmetry_1
_geom_angle_site_symmetry_3
_geom_angle_publ_flag
F4 Sb1 F5 95.22(16) . . ?
F4 Sb1 F3 92.39(16) . . ?
F5 Sb1 F3 96.61(16) . . ?
F4 Sb1 F6 169.12(17) . . ?
F5 Sb1 F6 93.93(15) . . ?
F3 Sb1 F6 92.39(16) . . ?
F4 Sb1 F2 87.21(16) . . ?
F5 Sb1 F2 90.91(15) . . ?
F3 Sb1 F2 172.48(16) . . ?
F6 Sb1 F2 86.77(15) . . ?
F4 Sb1 F7 85.93(15) . . ?
F5 Sb1 F7 175.14(14) . . ?
F3 Sb1 F7 88.05(14) . . ?
F6 Sb1 F7 84.47(14) . . ?
F2 Sb1 F7 84.42(14) . . ?
F1 Xe F2 179.34(16) . . ?
F8 Sb2 F10 94.64(16) . . ?
F8 Sb2 F9 95.46(16) . . ?
F10 Sb2 F9 89.48(17) . . ?
F8 Sb2 F11 94.88(16) . . ?
F10 Sb2 F11 89.91(16) . . ?
F9 Sb2 F11 169.66(17) . . ?
F8 Sb2 F12 95.09(16) . . ?
F10 Sb2 F12 170.26(16) . . ?
F9 Sb2 F12 90.00(18) . . ?
F11 Sb2 F12 88.86(17) . . ?
F8 Sb2 F7 179.34(15) . . ?
F10 Sb2 F7 84.89(14) . . ?
F9 Sb2 F7 84.08(15) . . ?
F11 Sb2 F7 85.58(15) . . ?
F12 Sb2 F7 85.38(14) . . ?
Sb1 F7 Sb2 146.04(17) . . ?
Sb1 F2 Xe 148.09(17) . . ?

loop_
_geom_bond_atom_site_label_1
_geom_bond_atom_site_label_2
_geom_bond_distance
_geom_bond_site_symmetry_2
_geom_bond_publ_flag
Sb1 F4 1.844(3) . ?
Sb1 F5 1.848(3) . ?
Sb1 F3 1.855(3) . ?
Sb1 F6 1.856(3) . ?
Sb1 F2 1.930(3) . ?
Sb1 F7 2.010(3) . ?
Xe F1 1.887(4) . ?
Xe F2 2.343(4) . ?
Sb2 F8 1.851(4) . ?
Sb2 F10 1.857(3) . ?
Sb2 F9 1.859(3) . ?
Sb2 F11 1.862(4) . ?
Sb2 F12 1.864(3) . ?
Sb2 F7 2.065(3) . ?
